data_7714935
loop_
_publ_author_name
'Yuan, Guo-Jun'
'Pan, Xue-Wei'
'Chen, Li'
'Chen, Chao'
'Ren, Xiao-Ming'

_publ_section_title
;
 Supramolecular crystals of Mn(15-crown-5)(MnCl<sub>4</sub>)(DMF) with
 dielectric phase transition, high quantum yield and phase
 transition-induced luminescence enhancement behavior.
;
_journal_issue 6
_journal_name_full 'Dalton transactions (Cambridge, England : 2003)'
_journal_page_first 2687
_journal_page_last 2695
_journal_paper_doi 10.1039/d3dt03838f
_journal_volume 53
_journal_year 2024
_chemical_formula_moiety 'C13 H27 Cl4 Mn2 N O6'
_chemical_formula_sum 'C13 H27 Cl4 Mn2 N O6'
_chemical_formula_weight 545.03
_space_group_crystal_system orthorhombic
_space_group_IT_number 19
_space_group_name_Hall 'P 2ac 2ab'
_space_group_name_H-M_alt 'P 21 21 21'
_atom_sites_solution_hydrogens geom
_atom_sites_solution_primary dual
_audit_creation_date 2022-01-29
_audit_creation_method
;
Olex2 1.2
(compiled 2018.05.29 svn.r3508 for OlexSys, GUI svn.r5506)
;
_audit_update_record
;
2023-07-14 deposited with the CCDC.	2024-01-05 downloaded from the CCDC.
;
_cell_angle_alpha 90
_cell_angle_beta 90
_cell_angle_gamma 90
_cell_formula_units_Z 4
_cell_length_a 10.2522(4)
_cell_length_b 14.7124(7)
_cell_length_c 15.6349(8)
_cell_measurement_reflns_used 2733
_cell_measurement_temperature 297(2)
_cell_measurement_theta_max 22.35
_cell_measurement_theta_min 2.42
_cell_volume 2358.28(19)
_computing_cell_refinement 'SAINT V8.40A (?, 2016)'
_computing_data_reduction 'SAINT V8.40A (?, 2016)'
_computing_molecular_graphics 'Olex2 (Dolomanov et al., 2009)'
_computing_publication_material 'Olex2 (Dolomanov et al., 2009)'
_computing_structure_refinement 'ShelXL (Sheldrick, 2015)'
_computing_structure_solution 'ShelXT (Sheldrick, 2015)'
_diffrn_ambient_temperature 298
_diffrn_measured_fraction_theta_full 0.996
_diffrn_measured_fraction_theta_max 0.996
_diffrn_measurement_device_type 'CCD area detector'
_diffrn_measurement_method 'phi and omega scans'
_diffrn_radiation_monochromator graphite
_diffrn_radiation_type MoK\a
_diffrn_radiation_wavelength 0.71073
_diffrn_reflns_av_R_equivalents 0.0484
_diffrn_reflns_av_unetI/netI 0.0621
_diffrn_reflns_Laue_measured_fraction_full 0.996
_diffrn_reflns_Laue_measured_fraction_max 0.996
_diffrn_reflns_limit_h_max 11
_diffrn_reflns_limit_h_min -12
_diffrn_reflns_limit_k_max 17
_diffrn_reflns_limit_k_min -16
_diffrn_reflns_limit_l_max 18
_diffrn_reflns_limit_l_min -18
_diffrn_reflns_number 11660
_diffrn_reflns_point_group_measured_fraction_full 0.993
_diffrn_reflns_point_group_measured_fraction_max 0.993
_diffrn_reflns_theta_full 25.009
_diffrn_reflns_theta_max 25.009
_diffrn_reflns_theta_min 2.376
_exptl_absorpt_coefficient_mu 1.549
_exptl_absorpt_correction_T_max 0.7454
_exptl_absorpt_correction_T_min 0.6865
_exptl_absorpt_correction_type none
_exptl_absorpt_process_details
;
SADABS-2016/2 (Bruker,2016/2) was used for absorption correction.
wR2(int) was 0.0685 before and 0.0587 after correction.
The Ratio of minimum to maximum transmission is 0.9210.
The \l/2 correction factor is Not present.
;
_exptl_crystal_density_diffrn 1.535
_exptl_crystal_description block
_exptl_crystal_F_000 1112
_exptl_crystal_size_max 0.11
_exptl_crystal_size_mid 0.1
_exptl_crystal_size_min 0.09
_refine_diff_density_max 0.564
_refine_diff_density_min -0.391
_refine_diff_density_rms 0.068
_refine_ls_abs_structure_details
;
 Flack x determined using 899 quotients [(I+)-(I-)]/[(I+)+(I-)]
 (Parsons, Flack and Wagner, Acta Cryst. B69 (2013) 249-259).
;
_refine_ls_abs_structure_Flack 0.02(2)
_refine_ls_extinction_method none
_refine_ls_goodness_of_fit_ref 1.065
_refine_ls_hydrogen_treatment constr
_refine_ls_matrix_type full
_refine_ls_number_parameters 373
_refine_ls_number_reflns 4131
_refine_ls_number_restraints 764
_refine_ls_restrained_S_all 1.012
_refine_ls_R_factor_all 0.0876
_refine_ls_R_factor_gt 0.0517
_refine_ls_shift/su_max 0.000
_refine_ls_shift/su_mean 0.000
_refine_ls_structure_factor_coef Fsqd
_refine_ls_weighting_details 'w=1/[\s^2^(Fo^2^)+(0.0460P)^2^+2.2564P] where P=(Fo^2^+2Fc^2^)/3'
_refine_ls_weighting_scheme calc
_refine_ls_wR_factor_gt 0.1064
_refine_ls_wR_factor_ref 0.1295
_reflns_Friedel_coverage 0.750
_reflns_Friedel_fraction_full 0.989
_reflns_Friedel_fraction_max 0.989
_reflns_number_gt 2886
_reflns_number_total 4131
_reflns_threshold_expression 'I > 2\s(I)'
_cod_data_source_file d3dt03838f2.cif
_cod_data_source_block ww_CCDC1
_cod_depositor_comments 'Adding full bibliography for 7714934--7714936.cif.'
_cod_database_code 7714935
_shelx_shelxl_version_number 2014/7
_shelx_space_group_comment
;
The symmetry employed for this shelxl refinement is uniquely defined
by the following loop, which should always be used as a source of
symmetry information in preference to the above space-group names.
They are only intended as comments.
;
_shelx_estimated_absorpt_t_max 0.873
_shelx_estimated_absorpt_t_min 0.848
_olex2_refinement_description
;
1. Fixed Uiso
 At 1.2 times of:
  All C(H) groups, All C(H,H) groups
 At 1.5 times of:
  All C(H,H,H) groups
2. Restrained distances
 C8-C7
 1.5 with sigma of 0.02
 O1A-C1A
 1.45 with sigma of 0.02
 C1A-C2A
 1.5 with sigma of 0.02
 O2A-C2A
 1.45 with sigma of 0.02
 O2A-C3A
 1.45 with sigma of 0.02
 C3A-C4A
 1.5 with sigma of 0.02
 C4A-O3A
 1.45 with sigma of 0.02
 O3A-C5A
 1.45 with sigma of 0.02
 C5A-C6A
 1.5 with sigma of 0.02
 O4A-C6A
 1.45 with sigma of 0.02
 O4A-C7A
 1.45 with sigma of 0.02
 C7A-C8A
 1.5 with sigma of 0.02
 C8A-O5A
 1.45 with sigma of 0.02
 O5A-C9A
 1.45 with sigma of 0.02
 C9A-C10A
 1.5 with sigma of 0.02
 C10A-O1A
 1.45 with sigma of 0.02
 Mn1-O4A
 2.1 with sigma of 0.02
 C9A-C8A
 2.35 with sigma of 0.02
 O3A-Mn1
 2.1 with sigma of 0.02
 C6A-O3A
 2.34 with sigma of 0.02
 O4A-C5A
 2.35 with sigma of 0.02
 O3A-C3A
 2.35 with sigma of 0.02
 O2A-C4A
 2.35 with sigma of 0.02
3. Rigid bond restraints
 O1, O2, O3, O4, O5, C1, C2, C3, C4, C5, C6, C7, C8, C9, C10, C3A, O2A, C2A,
 C1A, O1A, C10A, C9A, O5A, C8A, C7A, O4A, C6A, C5A, O3A, C4A
 with sigma for 1-2 distances of 0.01 and sigma for 1-3 distances of 0.01
 N1, C12
 with sigma for 1-2 distances of 0.001 and sigma for 1-3 distances of 0.001
 N1, C13
 with sigma for 1-2 distances of 0.001 and sigma for 1-3 distances of 0.001
 N1, C11
 with sigma for 1-2 distances of 0.001 and sigma for 1-3 distances of 0.001
4. Uiso/Uaniso restraints and constraints
O1 \\sim O2 \\sim O3 \\sim O4 \\sim O5 \\sim C1 \\sim C2 \\sim C3 \\sim C4
\\sim C5 \\sim C6 \\sim C7 \\sim C8 \\sim C9 \\sim C10 \\sim C3A \\sim O2A
\\sim C2A \\sim C1A \\sim O1A \\sim C10A \\sim C9A \\sim O5A \\sim C8A \\sim
C7A \\sim O4A \\sim C6A \\sim C5A \\sim O3A \\sim C4A: within 2A with sigma of
0.04 and sigma for terminal atoms of 0.08
Uanis(O1) \\sim Ueq, Uanis(O2) \\sim Ueq, Uanis(O3) \\sim Ueq, Uanis(O4) \\sim
Ueq, Uanis(O5) \\sim Ueq, Uanis(C1) \\sim Ueq, Uanis(C2) \\sim Ueq, Uanis(C3)
\\sim Ueq, Uanis(C4) \\sim Ueq, Uanis(C5) \\sim Ueq, Uanis(C6) \\sim Ueq,
Uanis(C7) \\sim Ueq, Uanis(C8) \\sim Ueq, Uanis(C9) \\sim Ueq, Uanis(C10) \\sim
Ueq, Uanis(C3A) \\sim Ueq, Uanis(O2A) \\sim Ueq, Uanis(C2A) \\sim Ueq,
Uanis(C1A) \\sim Ueq, Uanis(O1A) \\sim Ueq, Uanis(C10A) \\sim Ueq, Uanis(C9A)
\\sim Ueq, Uanis(O5A) \\sim Ueq, Uanis(C8A) \\sim Ueq, Uanis(C7A) \\sim Ueq,
Uanis(O4A) \\sim Ueq, Uanis(C6A) \\sim Ueq, Uanis(C5A) \\sim Ueq, Uanis(O3A)
\\sim Ueq, Uanis(C4A) \\sim Ueq: with sigma of 0.01 and sigma for terminal
atoms of 0.02
Uanis(C12) \\sim Ueq, Uanis(C13) \\sim Ueq, Uanis(C11) \\sim Ueq: with sigma of
0.01 and sigma for terminal atoms of 0.02
5. Others
 Sof(C3A)=Sof(H3AA)=Sof(H3AB)=Sof(O2A)=Sof(C2A)=Sof(H2AA)=Sof(H2AB)=Sof(C1A)=
 Sof(H1AA)=Sof(H1AB)=Sof(O1A)=Sof(C10A)=Sof(H10C)=Sof(H10D)=Sof(C9A)=Sof(H9AA)=
 Sof(H9AB)=Sof(O5A)=Sof(C8A)=Sof(H8AA)=Sof(H8AB)=Sof(C7A)=Sof(H7AA)=Sof(H7AB)=
 Sof(O4A)=Sof(C6A)=Sof(H6AA)=Sof(H6AB)=Sof(C5A)=Sof(H5AA)=Sof(H5AB)=Sof(O3A)=
 Sof(C4A)=Sof(H4AA)=Sof(H4AB)=1-FVAR(1)
 Sof(O1)=Sof(O2)=Sof(O3)=Sof(O4)=Sof(O5)=Sof(C1)=Sof(H1A)=Sof(H1B)=Sof(C2)=
 Sof(H2A)=Sof(H2B)=Sof(C3)=Sof(H3A)=Sof(H3B)=Sof(C4)=Sof(H4A)=Sof(H4B)=Sof(C5)=
 Sof(H5A)=Sof(H5B)=Sof(C6)=Sof(H6A)=Sof(H6B)=Sof(C7)=Sof(H7A)=Sof(H7B)=Sof(C8)=
 Sof(H8A)=Sof(H8B)=Sof(C9)=Sof(H9A)=Sof(H9B)=Sof(C10)=Sof(H10A)=Sof(H10B)=
 FVAR(1)
6.a Secondary CH2 refined with riding coordinates:
 C1(H1A,H1B), C2(H2A,H2B), C3(H3A,H3B), C4(H4A,H4B), C5(H5A,H5B), C6(H6A,H6B),
 C7(H7A,H7B), C8(H8A,H8B), C9(H9A,H9B), C10(H10A,H10B), C3A(H3AA,H3AB),
 C2A(H2AA,H2AB), C1A(H1AA,H1AB), C10A(H10C,H10D), C9A(H9AA,H9AB), C8A(H8AA,
 H8AB), C7A(H7AA,H7AB), C6A(H6AA,H6AB), C5A(H5AA,H5AB), C4A(H4AA,H4AB)
6.b Aromatic/amide H refined with riding coordinates:
 C11(H11)
6.c Idealised Me refined as rotating group:
 C12(H12A,H12B,H12C), C13(H13A,H13B,H13C)
;
_olex2_submission_special_instructions 'No special instructions were received'

loop_
_space_group_symop_operation_xyz
'x, y, z'
'-x+1/2, -y, z+1/2'
'-x, y+1/2, -z+1/2'
'x+1/2, -y+1/2, -z'

loop_
_atom_site_label
_atom_site_type_symbol
_atom_site_fract_x
_atom_site_fract_y
_atom_site_fract_z
_atom_site_U_iso_or_equiv
_atom_site_adp_type
_atom_site_occupancy
_atom_site_site_symmetry_order
_atom_site_calc_flag
_atom_site_refinement_flags_posn
_atom_site_refinement_flags_adp
_atom_site_refinement_flags_occupancy
_atom_site_disorder_assembly
_atom_site_disorder_group
Mn1 Mn 0.35312(13) 0.45332(9) 0.66894(9) 0.0521(4) Uani 1 1 d D . . . .
Mn2 Mn 0.75624(14) 0.39890(10) 0.76476(10) 0.0597(4) Uani 1 1 d . . . . .
Cl1 Cl 0.5209(2) 0.38786(17) 0.77116(18) 0.0649(7) Uani 1 1 d . . . . .
Cl2 Cl 0.8214(3) 0.3236(2) 0.64011(18) 0.0911(10) Uani 1 1 d . . . . .
Cl3 Cl 0.8304(3) 0.3155(2) 0.88275(19) 0.0887(9) Uani 1 1 d . . . . .
Cl4 Cl 0.8205(4) 0.5494(2) 0.7741(4) 0.1361(16) Uani 1 1 d . . . . .
O1 O 0.1911(11) 0.4106(8) 0.7558(8) 0.081(3) Uani 0.766(11) 1 d . U P A 1
O2 O 0.3029(11) 0.3088(8) 0.6369(8) 0.075(3) Uani 0.766(11) 1 d . U P A 1
O3 O 0.4527(12) 0.4217(9) 0.5452(8) 0.085(3) Uani 0.766(11) 1 d . U P A 1
O4 O 0.4848(11) 0.5661(8) 0.6408(8) 0.079(3) Uani 0.766(11) 1 d . U P A 1
O5 O 0.3100(12) 0.5654(9) 0.7604(9) 0.096(4) Uani 0.766(11) 1 d . U P A 1
O6 O 0.2044(7) 0.4997(6) 0.5835(6) 0.093(3) Uani 1 1 d . . . . .
N1 N 0.0246(10) 0.5698(8) 0.5393(7) 0.096(3) Uani 1 1 d . U . . .
C1 C 0.1613(19) 0.3195(13) 0.7565(12) 0.089(4) Uani 0.766(11) 1 d . U P A 1
H1A H 0.0725 0.3103 0.7761 0.107 Uiso 0.766(11) 1 calc R . P A 1
H1B H 0.2197 0.2871 0.7946 0.107 Uiso 0.766(11) 1 calc R . P A 1
C2 C 0.1771(15) 0.2846(11) 0.6635(12) 0.082(4) Uani 0.766(11) 1 d . U P A 1
H2A H 0.1664 0.2191 0.6615 0.098 Uiso 0.766(11) 1 calc R . P A 1
H2B H 0.1122 0.3121 0.6266 0.098 Uiso 0.766(11) 1 calc R . P A 1
C3 C 0.3336(17) 0.2844(11) 0.5538(10) 0.082(4) Uani 0.766(11) 1 d . U P A 1
H3A H 0.2670 0.3064 0.5149 0.099 Uiso 0.766(11) 1 calc R . P A 1
H3B H 0.3378 0.2188 0.5489 0.099 Uiso 0.766(11) 1 calc R . P A 1
C4 C 0.4642(18) 0.3256(13) 0.5310(12) 0.092(4) Uani 0.766(11) 1 d . U P A 1
H4A H 0.5324 0.3003 0.5667 0.110 Uiso 0.766(11) 1 calc R . P A 1
H4B H 0.4853 0.3134 0.4716 0.110 Uiso 0.766(11) 1 calc R . P A 1
C5 C 0.560(2) 0.4698(13) 0.5286(14) 0.088(4) Uani 0.766(11) 1 d . U P A 1
H5A H 0.5790 0.4682 0.4678 0.105 Uiso 0.766(11) 1 calc R . P A 1
H5B H 0.6339 0.4439 0.5589 0.105 Uiso 0.766(11) 1 calc R . P A 1
C6 C 0.5381(16) 0.5677(12) 0.5575(11) 0.088(4) Uani 0.766(11) 1 d . U P A 1
H6A H 0.6200 0.6006 0.5575 0.105 Uiso 0.766(11) 1 calc R . P A 1
H6B H 0.4786 0.5980 0.5186 0.105 Uiso 0.766(11) 1 calc R . P A 1
C7 C 0.4671(18) 0.6462(11) 0.6809(12) 0.092(5) Uani 0.766(11) 1 d D U P A 1
H7A H 0.4196 0.6869 0.6433 0.111 Uiso 0.766(11) 1 calc R . P A 1
H7B H 0.5516 0.6734 0.6923 0.111 Uiso 0.766(11) 1 calc R . P A 1
C8 C 0.396(2) 0.6372(13) 0.7617(12) 0.108(5) Uani 0.766(11) 1 d D U P A 1
H8A H 0.4572 0.6287 0.8080 0.130 Uiso 0.766(11) 1 calc R . P A 1
H8B H 0.3476 0.6929 0.7726 0.130 Uiso 0.766(11) 1 calc R . P A 1
C9 C 0.211(2) 0.5548(14) 0.8142(13) 0.107(6) Uani 0.766(11) 1 d . U P A 1
H9A H 0.1368 0.5884 0.7929 0.129 Uiso 0.766(11) 1 calc R . P A 1
H9B H 0.2353 0.5806 0.8691 0.129 Uiso 0.766(11) 1 calc R . P A 1
C10 C 0.1730(19) 0.4585(14) 0.8268(14) 0.114(5) Uani 0.766(11) 1 d . U P A 1
H10A H 0.2243 0.4324 0.8727 0.136 Uiso 0.766(11) 1 calc R . P A 1
H10B H 0.0818 0.4557 0.8432 0.136 Uiso 0.766(11) 1 calc R . P A 1
C11 C 0.1213(12) 0.5539(11) 0.5815(9) 0.107(4) Uani 1 1 d . U . . .
H11 H 0.1323 0.5970 0.6243 0.129 Uiso 1 1 calc R . . . .
C12 C -0.0277(19) 0.4907(11) 0.4923(11) 0.145(7) Uani 1 1 d . U . . .
H12A H 0.0433 0.4541 0.4718 0.218 Uiso 1 1 calc GR . . . .
H12B H -0.0789 0.5113 0.4448 0.218 Uiso 1 1 calc GR . . . .
H12C H -0.0813 0.4551 0.5299 0.218 Uiso 1 1 calc GR . . . .
C13 C -0.0736(16) 0.6386(12) 0.5443(13) 0.163(7) Uani 1 1 d . U . . .
H13A H -0.0663 0.6699 0.5979 0.244 Uiso 1 1 calc GR . . . .
H13B H -0.1582 0.6110 0.5401 0.244 Uiso 1 1 calc GR . . . .
H13C H -0.0622 0.6810 0.4982 0.244 Uiso 1 1 calc GR . . . .
C3A C 0.295(5) 0.261(3) 0.600(4) 0.096(9) Uani 0.234(11) 1 d D U P A 2
H3AA H 0.2227 0.2664 0.5607 0.115 Uiso 0.234(11) 1 calc R . P A 2
H3AB H 0.2981 0.1983 0.6208 0.115 Uiso 0.234(11) 1 calc R . P A 2
O2A O 0.280(4) 0.324(3) 0.672(3) 0.094(9) Uani 0.234(11) 1 d D U P A 2
C2A C 0.166(6) 0.298(4) 0.718(5) 0.091(9) Uani 0.234(11) 1 d D U P A 2
H2AA H 0.1814 0.2439 0.7527 0.109 Uiso 0.234(11) 1 calc R . P A 2
H2AB H 0.0930 0.2860 0.6799 0.109 Uiso 0.234(11) 1 calc R . P A 2
C1A C 0.141(7) 0.379(4) 0.773(5) 0.110(9) Uani 0.234(11) 1 d D U P A 2
H1AA H 0.0521 0.3987 0.7615 0.132 Uiso 0.234(11) 1 calc R . P A 2
H1AB H 0.1427 0.3587 0.8319 0.132 Uiso 0.234(11) 1 calc R . P A 2
O1A O 0.222(4) 0.459(3) 0.768(3) 0.110(9) Uani 0.234(11) 1 d D U P A 2
C10A C 0.210(7) 0.517(4) 0.842(4) 0.109(9) Uani 0.234(11) 1 d D U P A 2
H10C H 0.2313 0.4854 0.8951 0.130 Uiso 0.234(11) 1 calc R . P A 2
H10D H 0.1261 0.5461 0.8464 0.130 Uiso 0.234(11) 1 calc R . P A 2
C9A C 0.316(6) 0.578(5) 0.813(3) 0.113(9) Uani 0.234(11) 1 d D U P A 2
H9AA H 0.2891 0.6391 0.8295 0.136 Uiso 0.234(11) 1 calc R . P A 2
H9AB H 0.3917 0.5637 0.8470 0.136 Uiso 0.234(11) 1 calc R . P A 2
O5A O 0.361(4) 0.585(3) 0.725(3) 0.100(8) Uani 0.234(11) 1 d D U P A 2
C8A C 0.479(5) 0.637(5) 0.723(3) 0.095(9) Uani 0.234(11) 1 d D U P A 2
H8AA H 0.5429 0.6123 0.7631 0.114 Uiso 0.234(11) 1 calc R . P A 2
H8AB H 0.4638 0.7001 0.7362 0.114 Uiso 0.234(11) 1 calc R . P A 2
C7A C 0.524(6) 0.624(3) 0.631(3) 0.093(9) Uani 0.234(11) 1 d D U P A 2
H7AA H 0.4717 0.6612 0.5929 0.112 Uiso 0.234(11) 1 calc R . P A 2
H7AB H 0.6149 0.6426 0.6251 0.112 Uiso 0.234(11) 1 calc R . P A 2
O4A O 0.510(3) 0.529(2) 0.611(3) 0.089(8) Uani 0.234(11) 1 d D U P A 2
C6A C 0.570(7) 0.506(4) 0.532(4) 0.098(9) Uani 0.234(11) 1 d D U P A 2
H6AA H 0.6621 0.5197 0.5339 0.117 Uiso 0.234(11) 1 calc R . P A 2
H6AB H 0.5305 0.5397 0.4854 0.117 Uiso 0.234(11) 1 calc R . P A 2
C5A C 0.549(4) 0.405(3) 0.519(3) 0.094(9) Uani 0.234(11) 1 d D U P A 2
H5AA H 0.5493 0.3907 0.4584 0.112 Uiso 0.234(11) 1 calc R . P A 2
H5AB H 0.6183 0.3710 0.5466 0.112 Uiso 0.234(11) 1 calc R . P A 2
O3A O 0.424(4) 0.384(2) 0.557(2) 0.090(8) Uani 0.234(11) 1 d D U P A 2
C4A C 0.421(5) 0.286(3) 0.558(4) 0.091(9) Uani 0.234(11) 1 d D U P A 2
H4AA H 0.4943 0.2622 0.5901 0.109 Uiso 0.234(11) 1 calc R . P A 2
H4AB H 0.4242 0.2622 0.5004 0.109 Uiso 0.234(11) 1 calc R . P A 2

loop_
_atom_site_aniso_label
_atom_site_aniso_U_11
_atom_site_aniso_U_22
_atom_site_aniso_U_33
_atom_site_aniso_U_23
_atom_site_aniso_U_13
_atom_site_aniso_U_12
Mn1 0.0464(6) 0.0485(7) 0.0615(8) -0.0047(7) 0.0012(7) 0.0014(7)
Mn2 0.0551(8) 0.0623(9) 0.0617(9) -0.0115(8) -0.0037(8) 0.0000(7)
Cl1 0.0538(12) 0.0673(15) 0.0736(17) 0.0028(15) -0.0060(12) 0.0071(11)
Cl2 0.0812(19) 0.128(3) 0.0642(18) -0.0250(17) 0.0022(14) 0.0200(18)
Cl3 0.0792(19) 0.119(2) 0.0682(18) 0.0034(17) -0.0131(15) 0.0117(18)
Cl4 0.115(3) 0.0668(18) 0.226(5) -0.020(3) -0.013(3) -0.0209(19)
O1 0.071(6) 0.084(6) 0.088(7) 0.003(5) 0.022(5) -0.011(5)
O2 0.081(6) 0.069(6) 0.074(6) -0.022(6) -0.011(5) 0.005(5)
O3 0.073(6) 0.106(7) 0.075(6) 0.007(6) 0.019(5) 0.006(5)
O4 0.091(6) 0.058(6) 0.089(7) 0.009(5) -0.006(5) -0.016(5)
O5 0.090(6) 0.100(7) 0.098(8) -0.025(6) 0.017(6) 0.009(5)
O6 0.076(5) 0.091(6) 0.111(7) 0.007(5) -0.023(5) 0.020(5)
N1 0.078(6) 0.113(7) 0.097(8) 0.009(6) -0.028(5) 0.017(5)
C1 0.080(8) 0.088(8) 0.100(9) 0.010(8) 0.008(8) -0.016(8)
C2 0.073(7) 0.074(7) 0.097(8) 0.010(7) -0.014(7) -0.018(6)
C3 0.089(8) 0.082(8) 0.077(8) -0.029(7) -0.007(7) 0.010(7)
C4 0.096(8) 0.101(8) 0.078(9) -0.011(8) -0.003(7) 0.009(8)
C5 0.077(8) 0.105(9) 0.081(8) 0.018(8) 0.008(7) 0.005(8)
C6 0.076(8) 0.098(8) 0.089(8) 0.028(7) 0.017(7) -0.005(7)
C7 0.112(9) 0.063(7) 0.103(9) -0.003(7) -0.016(8) -0.009(7)
C8 0.127(10) 0.091(9) 0.108(9) -0.018(8) -0.010(8) -0.007(7)
C9 0.109(9) 0.114(9) 0.099(10) -0.019(8) 0.025(8) 0.015(8)
C10 0.108(10) 0.130(9) 0.103(9) -0.025(8) 0.022(9) -0.010(8)
C11 0.088(7) 0.131(9) 0.103(8) -0.009(8) -0.036(6) 0.033(8)
C12 0.167(15) 0.131(12) 0.137(13) 0.004(9) -0.038(11) -0.027(11)
C13 0.110(11) 0.167(14) 0.212(17) -0.024(13) -0.062(12) 0.060(9)
C3A 0.100(13) 0.094(13) 0.095(13) -0.001(10) -0.003(11) 0.000(11)
O2A 0.091(13) 0.092(14) 0.098(13) -0.002(10) -0.002(10) -0.018(11)
C2A 0.086(13) 0.094(12) 0.092(14) 0.007(10) -0.003(10) -0.001(11)
C1A 0.108(14) 0.109(13) 0.114(14) -0.004(11) 0.007(11) -0.002(10)
O1A 0.106(13) 0.111(12) 0.112(13) -0.007(10) 0.016(11) 0.000(10)
C10A 0.113(14) 0.107(13) 0.107(13) -0.005(10) 0.006(11) 0.003(11)
C9A 0.111(14) 0.118(13) 0.112(13) -0.006(11) 0.002(11) -0.002(11)
O5A 0.104(12) 0.093(13) 0.104(12) -0.005(11) -0.006(10) -0.004(10)
C8A 0.103(13) 0.084(14) 0.098(12) -0.002(10) -0.013(11) -0.005(11)
C7A 0.096(14) 0.084(12) 0.100(12) 0.009(10) -0.009(10) -0.001(11)
O4A 0.092(13) 0.086(11) 0.088(12) 0.008(10) -0.008(10) -0.005(11)
C6A 0.097(14) 0.098(12) 0.098(13) 0.007(11) 0.005(11) 0.002(11)
C5A 0.090(13) 0.099(11) 0.092(14) 0.000(10) 0.005(11) 0.007(11)
O3A 0.089(12) 0.095(11) 0.085(13) 0.002(11) -0.003(10) 0.008(10)
C4A 0.091(13) 0.093(12) 0.089(14) -0.006(11) -0.011(10) -0.001(11)

loop_
_atom_type_symbol
_atom_type_description
_atom_type_scat_dispersion_real
_atom_type_scat_dispersion_imag
_atom_type_scat_source
C C 0.0033 0.0016 'International Tables Vol C Tables 4.2.6.8 and 6.1.1.4'
H H 0.0000 0.0000 'International Tables Vol C Tables 4.2.6.8 and 6.1.1.4'
N N 0.0061 0.0033 'International Tables Vol C Tables 4.2.6.8 and 6.1.1.4'
O O 0.0106 0.0060 'International Tables Vol C Tables 4.2.6.8 and 6.1.1.4'
Cl Cl 0.1484 0.1585 'International Tables Vol C Tables 4.2.6.8 and 6.1.1.4'
Mn Mn 0.3368 0.7283 'International Tables Vol C Tables 4.2.6.8 and 6.1.1.4'

loop_
_geom_angle_atom_site_label_1
_geom_angle_atom_site_label_2
_geom_angle_atom_site_label_3
_geom_angle
_geom_angle_site_symmetry_1
_geom_angle_site_symmetry_3
_geom_angle_publ_flag
O1 Mn1 Cl1 90.8(3) . . ?
O1 Mn1 O2 72.5(4) . . ?
O1 Mn1 O3 143.7(5) . . ?
O2 Mn1 Cl1 86.4(3) . . ?
O3 Mn1 Cl1 99.0(3) . . ?
O3 Mn1 O2 73.4(4) . . ?
O4 Mn1 Cl1 89.8(3) . . ?
O4 Mn1 O1 142.7(5) . . ?
O4 Mn1 O2 144.7(4) . . ?
O4 Mn1 O3 72.6(5) . . ?
O4 Mn1 O5 71.9(5) . . ?
O5 Mn1 Cl1 90.6(4) . . ?
O5 Mn1 O1 70.8(5) . . ?
O5 Mn1 O2 143.1(5) . . ?
O5 Mn1 O3 143.1(5) . . ?
O6 Mn1 Cl1 176.0(2) . . ?
O6 Mn1 O1 86.5(4) . . ?
O6 Mn1 O2 89.9(4) . . ?
O6 Mn1 O3 81.4(4) . . ?
O6 Mn1 O4 94.2(4) . . ?
O6 Mn1 O5 91.4(4) . . ?
O6 Mn1 O4A 95.8(12) . . ?
O6 Mn1 O3A 83.2(13) . . ?
O2A Mn1 Cl1 83.2(15) . . ?
O2A Mn1 O6 92.8(15) . . ?
O2A Mn1 O1A 77.4(17) . . ?
O2A Mn1 O5A 148.2(16) . . ?
O2A Mn1 O4A 139.7(14) . . ?
O2A Mn1 O3A 72.7(14) . . ?
O1A Mn1 Cl1 89.1(14) . . ?
O1A Mn1 O6 89.6(14) . . ?
O1A Mn1 O5A 70.9(18) . . ?
O1A Mn1 O4A 141.7(17) . . ?
O1A Mn1 O3A 148.9(16) . . ?
O5A Mn1 Cl1 93.6(11) . . ?
O5A Mn1 O6 89.5(11) . . ?
O5A Mn1 O4A 71.2(15) . . ?
O5A Mn1 O3A 138.9(15) . . ?
O4A Mn1 Cl1 87.6(12) . . ?
O3A Mn1 Cl1 96.0(13) . . ?
O3A Mn1 O4A 69.4(13) . . ?
Cl2 Mn2 Cl1 106.71(11) . . ?
Cl2 Mn2 Cl3 108.38(12) . . ?
Cl3 Mn2 Cl1 104.81(12) . . ?
Cl4 Mn2 Cl1 110.22(12) . . ?
Cl4 Mn2 Cl2 115.09(17) . . ?
Cl4 Mn2 Cl3 111.04(16) . . ?
Mn2 Cl1 Mn1 128.62(13) . . ?
C1 O1 Mn1 116.4(10) . . ?
C10 O1 Mn1 117.5(11) . . ?
C10 O1 C1 118.7(15) . . ?
C2 O2 Mn1 112.7(9) . . ?
C3 O2 Mn1 113.7(10) . . ?
C3 O2 C2 114.9(13) . . ?
C4 O3 Mn1 112.1(9) . . ?
C5 O3 Mn1 115.8(12) . . ?
C5 O3 C4 115.1(13) . . ?
C6 O4 Mn1 116.0(10) . . ?
C7 O4 Mn1 119.2(10) . . ?
C7 O4 C6 117.8(13) . . ?
C8 O5 Mn1 116.9(11) . . ?
C9 O5 Mn1 118.1(11) . . ?
C9 O5 C8 124.7(15) . . ?
C11 O6 Mn1 139.0(10) . . ?
C11 N1 C12 114.4(14) . . ?
C11 N1 C13 133.0(14) . . ?
C13 N1 C12 109.3(12) . . ?
O1 C1 H1A 110.3 . . ?
O1 C1 H1B 110.3 . . ?
O1 C1 C2 107.0(13) . . ?
H1A C1 H1B 108.6 . . ?
C2 C1 H1A 110.3 . . ?
C2 C1 H1B 110.3 . . ?
O2 C2 C1 106.8(13) . . ?
O2 C2 H2A 110.4 . . ?
O2 C2 H2B 110.4 . . ?
C1 C2 H2A 110.4 . . ?
C1 C2 H2B 110.4 . . ?
H2A C2 H2B 108.6 . . ?
O2 C3 H3A 110.0 . . ?
O2 C3 H3B 110.0 . . ?
O2 C3 C4 108.6(13) . . ?
H3A C3 H3B 108.4 . . ?
C4 C3 H3A 110.0 . . ?
C4 C3 H3B 110.0 . . ?
O3 C4 C3 106.6(14) . . ?
O3 C4 H4A 110.4 . . ?
O3 C4 H4B 110.4 . . ?
C3 C4 H4A 110.4 . . ?
C3 C4 H4B 110.4 . . ?
H4A C4 H4B 108.6 . . ?
O3 C5 H5A 110.0 . . ?
O3 C5 H5B 110.0 . . ?
O3 C5 C6 108.7(14) . . ?
H5A C5 H5B 108.3 . . ?
C6 C5 H5A 110.0 . . ?
C6 C5 H5B 110.0 . . ?
O4 C6 C5 108.3(14) . . ?
O4 C6 H6A 110.0 . . ?
O4 C6 H6B 110.0 . . ?
C5 C6 H6A 110.0 . . ?
C5 C6 H6B 110.0 . . ?
H6A C6 H6B 108.4 . . ?
O4 C7 H7A 109.0 . . ?
O4 C7 H7B 109.0 . . ?
O4 C7 C8 112.9(14) . . ?
H7A C7 H7B 107.8 . . ?
C8 C7 H7A 109.0 . . ?
C8 C7 H7B 109.0 . . ?
O5 C8 C7 112.2(16) . . ?
O5 C8 H8A 109.2 . . ?
O5 C8 H8B 109.2 . . ?
C7 C8 H8A 109.2 . . ?
C7 C8 H8B 109.2 . . ?
H8A C8 H8B 107.9 . . ?
O5 C9 H9A 108.9 . . ?
O5 C9 H9B 108.9 . . ?
O5 C9 C10 113.6(16) . . ?
H9A C9 H9B 107.7 . . ?
C10 C9 H9A 108.9 . . ?
C10 C9 H9B 108.9 . . ?
O1 C10 C9 111.1(18) . . ?
O1 C10 H10A 109.4 . . ?
O1 C10 H10B 109.4 . . ?
C9 C10 H10A 109.4 . . ?
C9 C10 H10B 109.4 . . ?
H10A C10 H10B 108.0 . . ?
O6 C11 N1 138.0(16) . . ?
O6 C11 H11 111.0 . . ?
N1 C11 H11 111.0 . . ?
N1 C12 H12A 109.5 . . ?
N1 C12 H12B 109.5 . . ?
N1 C12 H12C 109.5 . . ?
H12A C12 H12B 109.5 . . ?
H12A C12 H12C 109.5 . . ?
H12B C12 H12C 109.5 . . ?
N1 C13 H13A 109.5 . . ?
N1 C13 H13B 109.5 . . ?
N1 C13 H13C 109.5 . . ?
H13A C13 H13B 109.5 . . ?
H13A C13 H13C 109.5 . . ?
H13B C13 H13C 109.5 . . ?
H3AA C3A H3AB 108.7 . . ?
O2A C3A H3AA 110.6 . . ?
O2A C3A H3AB 110.6 . . ?
O2A C3A C4A 106(2) . . ?
C4A C3A H3AA 110.6 . . ?
C4A C3A H3AB 110.6 . . ?
C3A O2A Mn1 122(3) . . ?
C2A O2A Mn1 124(3) . . ?
C2A O2A C3A 108(4) . . ?
O2A C2A H2AA 111.3 . . ?
O2A C2A H2AB 111.3 . . ?
O2A C2A C1A 102(4) . . ?
H2AA C2A H2AB 109.2 . . ?
C1A C2A H2AA 111.3 . . ?
C1A C2A H2AB 111.3 . . ?
C2A C1A H1AA 106.9 . . ?
C2A C1A H1AB 106.9 . . ?
H1AA C1A H1AB 106.7 . . ?
O1A C1A C2A 122(5) . . ?
O1A C1A H1AA 106.9 . . ?
O1A C1A H1AB 106.9 . . ?
C1A O1A Mn1 112(4) . . ?
C10A O1A Mn1 134(4) . . ?
C10A O1A C1A 113(4) . . ?
O1A C10A H10C 113.1 . . ?
O1A C10A H10D 113.1 . . ?
O1A C10A C9A 93(4) . . ?
H10C C10A H10D 110.5 . . ?
C9A C10A H10C 113.1 . . ?
C9A C10A H10D 113.1 . . ?
C10A C9A H9AA 106.2 . . ?
C10A C9A H9AB 106.2 . . ?
H9AA C9A H9AB 106.4 . . ?
O5A C9A C10A 124(5) . . ?
O5A C9A H9AA 106.2 . . ?
O5A C9A H9AB 106.2 . . ?
C9A O5A Mn1 108(4) . . ?
C8A O5A Mn1 120(4) . . ?
C8A O5A C9A 109(3) . . ?
O5A C8A H8AA 111.3 . . ?
O5A C8A H8AB 111.3 . . ?
O5A C8A C7A 102(4) . . ?
H8AA C8A H8AB 109.2 . . ?
C7A C8A H8AA 111.3 . . ?
C7A C8A H8AB 111.3 . . ?
C8A C7A H7AA 110.3 . . ?
C8A C7A H7AB 110.3 . . ?
H7AA C7A H7AB 108.6 . . ?
O4A C7A C8A 107(4) . . ?
O4A C7A H7AA 110.3 . . ?
O4A C7A H7AB 110.3 . . ?
C7A O4A Mn1 119(3) . . ?
C6A O4A Mn1 125(2) . . ?
C6A O4A C7A 112(3) . . ?
O4A C6A H6AA 110.3 . . ?
O4A C6A H6AB 110.3 . . ?
O4A C6A C5A 107(2) . . ?
H6AA C6A H6AB 108.6 . . ?
C5A C6A H6AA 110.3 . . ?
C5A C6A H6AB 110.3 . . ?
C6A C5A H5AA 110.5 . . ?
C6A C5A H5AB 110.5 . . ?
H5AA C5A H5AB 108.7 . . ?
O3A C5A C6A 106(2) . . ?
O3A C5A H5AA 110.5 . . ?
O3A C5A H5AB 110.5 . . ?
C5A O3A Mn1 122(2) . . ?
C4A O3A Mn1 117(2) . . ?
C4A O3A C5A 104(3) . . ?
C3A C4A H4AA 110.6 . . ?
C3A C4A H4AB 110.6 . . ?
O3A C4A C3A 106(2) . . ?
O3A C4A H4AA 110.6 . . ?
O3A C4A H4AB 110.6 . . ?
H4AA C4A H4AB 108.7 . . ?

loop_
_geom_bond_atom_site_label_1
_geom_bond_atom_site_label_2
_geom_bond_distance
_geom_bond_site_symmetry_2
_geom_bond_publ_flag
Mn1 Cl1 2.538(3) . ?
Mn1 O1 2.236(10) . ?
Mn1 O2 2.244(11) . ?
Mn1 O3 2.237(11) . ?
Mn1 O4 2.184(10) . ?
Mn1 O5 2.227(12) . ?
Mn1 O6 2.139(8) . ?
Mn1 O2A 2.05(5) . ?
Mn1 O1A 2.05(5) . ?
Mn1 O5A 2.13(4) . ?
Mn1 O4A 2.15(2) . ?
Mn1 O3A 2.15(2) . ?
Mn2 Cl1 2.421(3) . ?
Mn2 Cl2 2.339(3) . ?
Mn2 Cl3 2.343(3) . ?
Mn2 Cl4 2.314(4) . ?
O1 C1 1.374(19) . ?
O1 C10 1.33(2) . ?
O2 C2 1.401(18) . ?
O2 C3 1.386(17) . ?
O3 C4 1.44(2) . ?
O3 C5 1.33(2) . ?
O4 C6 1.412(18) . ?
O4 C7 1.348(19) . ?
O5 C8 1.37(2) . ?
O5 C9 1.32(2) . ?
O6 C11 1.167(14) . ?
N1 C11 1.214(14) . ?
N1 C12 1.477(17) . ?
N1 C13 1.429(17) . ?
C1 H1A 0.9700 . ?
C1 H1B 0.9700 . ?
C1 C2 1.55(2) . ?
C2 H2A 0.9700 . ?
C2 H2B 0.9700 . ?
C3 H3A 0.9700 . ?
C3 H3B 0.9700 . ?
C3 C4 1.51(2) . ?
C4 H4A 0.9700 . ?
C4 H4B 0.9700 . ?
C5 H5A 0.9700 . ?
C5 H5B 0.9700 . ?
C5 C6 1.53(2) . ?
C6 H6A 0.9700 . ?
C6 H6B 0.9700 . ?
C7 H7A 0.9700 . ?
C7 H7B 0.9700 . ?
C7 C8 1.467(19) . ?
C8 H8A 0.9700 . ?
C8 H8B 0.9700 . ?
C9 H9A 0.9700 . ?
C9 H9B 0.9700 . ?
C9 C10 1.48(2) . ?
C10 H10A 0.9700 . ?
C10 H10B 0.9700 . ?
C11 H11 0.9300 . ?
C12 H12A 0.9600 . ?
C12 H12B 0.9600 . ?
C12 H12C 0.9600 . ?
C13 H13A 0.9600 . ?
C13 H13B 0.9600 . ?
C13 H13C 0.9600 . ?
C3A H3AA 0.9700 . ?
C3A H3AB 0.9700 . ?
C3A O2A 1.46(3) . ?
C3A C4A 1.50(3) . ?
O2A C2A 1.43(3) . ?
C2A H2AA 0.9700 . ?
C2A H2AB 0.9700 . ?
C2A C1A 1.50(3) . ?
C1A H1AA 0.9700 . ?
C1A H1AB 0.9700 . ?
C1A O1A 1.45(3) . ?
O1A C10A 1.44(3) . ?
C10A H10C 0.9700 . ?
C10A H10D 0.9700 . ?
C10A C9A 1.48(3) . ?
C9A H9AA 0.9700 . ?
C9A H9AB 0.9700 . ?
C9A O5A 1.45(3) . ?
O5A C8A 1.44(3) . ?
C8A H8AA 0.9700 . ?
C8A H8AB 0.9700 . ?
C8A C7A 1.52(3) . ?
C7A H7AA 0.9700 . ?
C7A H7AB 0.9700 . ?
C7A O4A 1.45(3) . ?
O4A C6A 1.42(3) . ?
C6A H6AA 0.9700 . ?
C6A H6AB 0.9700 . ?
C6A C5A 1.51(3) . ?
C5A H5AA 0.9700 . ?
C5A H5AB 0.9700 . ?
C5A O3A 1.45(3) . ?
O3A C4A 1.44(3) . ?
C4A H4AA 0.9700 . ?
C4A H4AB 0.9700 . ?
